data_2223203
loop_
_publ_author_name
'Klepeis, Jae-Hyun Park'
'Evans, William J.'
'Zaitseva, Natalia'
'Schwegler, Eric'
'Teat, Simon J.'

_publ_section_title
;
 Ammonium salicylate: a synchrotron study
;
_journal_coeditor_code TK2513
_journal_issue 9
_journal_name_full 'Acta Crystallographica Section E'
_journal_page_first o2062
_journal_paper_doi 10.1107/S1600536809029857
_journal_volume 65
_journal_year 2009
_chemical_formula_iupac 'N1 H4 +, C7 H5 O3 -'
_chemical_formula_moiety 'H4 N +, C7 H5 O3 -'
_chemical_formula_sum 'C7 H9 N O3'
_chemical_formula_weight 155.15
_chemical_name_systematic
;
Ammonium salicylate
;
_space_group_IT_number 14
_symmetry_cell_setting monoclinic
_symmetry_space_group_name_Hall '-P 2yn'
_symmetry_space_group_name_H-M 'P 1 21/n 1'
_atom_sites_solution_hydrogens geom
_atom_sites_solution_primary direct
_atom_sites_solution_secondary difmap
_cell_angle_alpha 90
_cell_angle_beta 102.7680(10)
_cell_angle_gamma 90
_cell_formula_units_Z 4
_cell_length_a 6.0768(6)
_cell_length_b 20.089(2)
_cell_length_c 6.3353(7)
_cell_measurement_reflns_used 3198
_cell_measurement_temperature 150(2)
_cell_measurement_theta_max 33.5
_cell_measurement_theta_min 3.8
_cell_volume 754.27(13)
_computing_cell_refinement 'SAINT (Bruker, 2006)'
_computing_data_collection 'APEX2 (Bruker, 2006)'
_computing_data_reduction 'SAINT (Bruker, 2006)'
_computing_molecular_graphics 'ORTEP-3 (Farrugia, 1997)'
_computing_publication_material 'SHELXL97 (Sheldrick, 2008)'
_computing_structure_refinement 'SHELXL97 (Sheldrick, 2008)'
_computing_structure_solution 'SIR97 (Altomare <i>et al.</i>,  1999)'
_diffrn_ambient_temperature 150(2)
_diffrn_measured_fraction_theta_full 0.985
_diffrn_measured_fraction_theta_max 0.975
_diffrn_measurement_device_type 'Bruker APEXII'
_diffrn_measurement_method \w
_diffrn_radiation_monochromator 'Si (111)'
_diffrn_radiation_source '11.3.1 ALS, LBNL, CA'
_diffrn_radiation_type synchrotron
_diffrn_radiation_wavelength 0.77490
_diffrn_reflns_av_R_equivalents 0.053
_diffrn_reflns_av_sigmaI/netI 0.051
_diffrn_reflns_limit_h_max 8
_diffrn_reflns_limit_h_min -8
_diffrn_reflns_limit_k_max 28
_diffrn_reflns_limit_k_min -27
_diffrn_reflns_limit_l_max 8
_diffrn_reflns_limit_l_min -9
_diffrn_reflns_number 7758
_diffrn_reflns_theta_full 33.8
_diffrn_reflns_theta_max 33.8
_diffrn_reflns_theta_min 3.8
_diffrn_standards_decay_% 0
_diffrn_standards_number 0
_exptl_absorpt_coefficient_mu 0.130
_exptl_absorpt_correction_T_max 0.992
_exptl_absorpt_correction_T_min 0.950
_exptl_absorpt_correction_type multi-scan
_exptl_absorpt_process_details '(SADABS; Sheldrick, 2004)'
_exptl_crystal_colour colorless
_exptl_crystal_density_diffrn 1.366
_exptl_crystal_density_method 'not measured'
_exptl_crystal_description plate
_exptl_crystal_F_000 328
_exptl_crystal_size_max 0.40
_exptl_crystal_size_mid 0.20
_exptl_crystal_size_min 0.06
_refine_diff_density_max 0.36
_refine_diff_density_min -0.24
_refine_ls_extinction_method none
_refine_ls_goodness_of_fit_ref 1.10
_refine_ls_hydrogen_treatment refall
_refine_ls_matrix_type full
_refine_ls_number_parameters 136
_refine_ls_number_reflns 2274
_refine_ls_number_restraints 0
_refine_ls_restrained_S_all 1.10
_refine_ls_R_factor_all 0.055
_refine_ls_R_factor_gt 0.049
_refine_ls_shift/su_max 0.006
_refine_ls_shift/su_mean 0.001
_refine_ls_structure_factor_coef Fsqd
_refine_ls_weighting_details 'calc w=1/[\s^2^(Fo^2^)+(0.0888P)^2^+0.043P] where P=(Fo^2^+2Fc^2^)/3'
_refine_ls_weighting_scheme calc
_refine_ls_wR_factor_gt 0.144
_refine_ls_wR_factor_ref 0.150
_reflns_number_gt 1939
_reflns_number_total 2274
_reflns_threshold_expression I>2\s(I)
_cod_data_source_file tk2513.cif
_cod_data_source_block I
_cod_original_cell_volume 754.28(14)
_cod_original_sg_symbol_H-M 'P 21/n'
_cod_database_code 2223203
_cod_database_fobs_code 2223203

loop_
_symmetry_equiv_pos_as_xyz
'x, y, z'
'-x+1/2, y+1/2, -z+1/2'
'-x, -y, -z'
'x-1/2, -y-1/2, z-1/2'

loop_
_atom_site_type_symbol
_atom_site_label
_atom_site_fract_x
_atom_site_fract_y
_atom_site_fract_z
_atom_site_U_iso_or_equiv
_atom_site_adp_type
_atom_site_calc_flag
_atom_site_refinement_flags
_atom_site_occupancy
_atom_site_disorder_assembly
_atom_site_disorder_group
O O1 0.75801(14) 0.09351(5) 0.40962(13) 0.0303(2) Uani d . 1 . .
O O2 0.24729(14) 0.05282(4) 0.06590(12) 0.0292(2) Uani d . 1 . .
O O3 1.12089(13) 0.03981(4) 0.36657(12) 0.0283(2) Uani d . 1 . .
N N4 0.47360(16) 0.05050(5) -0.26977(15) 0.0245(2) Uani d . 1 . .
C C1 0.76231(17) 0.12776(5) 0.22639(17) 0.0233(2) Uani d . 1 . .
C C2 0.5922(2) 0.17478(6) 0.1553(2) 0.0312(3) Uani d . 1 . .
C C3 0.5876(2) 0.21026(6) -0.0326(2) 0.0347(3) Uani d . 1 . .
C C4 0.7494(2) 0.19945(6) -0.1538(2) 0.0328(3) Uani d . 1 . .
C C5 0.91906(19) 0.15315(5) -0.08247(18) 0.0273(3) Uani d . 1 . .
C C6 0.92866(16) 0.11662(5) 0.10730(16) 0.0211(2) Uani d . 1 . .
C C7 1.11200(16) 0.06636(5) 0.18209(15) 0.0217(2) Uani d . 1 . .
H H1 0.884(3) 0.0660(9) 0.429(3) 0.048(5) Uiso d . 1 . .
H H2 0.482(3) 0.1790(8) 0.247(2) 0.033(4) Uiso d . 1 . .
H H3 0.461(4) 0.2423(10) -0.088(3) 0.061(5) Uiso d . 1 . .
H H4 0.742(3) 0.2241(9) -0.283(3) 0.042(4) Uiso d . 1 . .
H H5 1.036(3) 0.1449(8) -0.165(2) 0.036(4) Uiso d . 1 . .
H H6 0.368(3) 0.0433(8) -0.397(3) 0.046(5) Uiso d . 1 . .
H H7 0.563(3) 0.0162(8) -0.212(2) 0.038(4) Uiso d . 1 . .
H H8 0.399(3) 0.0624(9) -0.162(3) 0.045(4) Uiso d . 1 . .
H H9 0.563(3) 0.0840(10) -0.297(3) 0.051(5) Uiso d . 1 . .

loop_
_atom_site_aniso_label
_atom_site_aniso_U_11
_atom_site_aniso_U_22
_atom_site_aniso_U_33
_atom_site_aniso_U_12
_atom_site_aniso_U_13
_atom_site_aniso_U_23
O1 0.0288(4) 0.0397(5) 0.0258(4) 0.0077(3) 0.0131(3) 0.0051(3)
O2 0.0235(4) 0.0393(5) 0.0276(4) 0.0052(3) 0.0119(3) 0.0037(3)
O3 0.0232(4) 0.0406(5) 0.0217(4) 0.0055(3) 0.0063(3) 0.0075(3)
N4 0.0232(4) 0.0297(5) 0.0214(4) 0.0017(3) 0.0064(3) 0.0013(3)
C1 0.0224(5) 0.0229(5) 0.0251(5) -0.0007(3) 0.0063(4) -0.0025(3)
C2 0.0279(5) 0.0271(5) 0.0399(6) 0.0057(4) 0.0102(5) -0.0013(4)
C3 0.0319(6) 0.0226(5) 0.0475(7) 0.0041(4) 0.0038(5) 0.0056(5)
C4 0.0310(6) 0.0273(5) 0.0383(6) -0.0021(4) 0.0039(5) 0.0117(4)
C5 0.0247(5) 0.0291(5) 0.0280(5) -0.0030(4) 0.0059(4) 0.0060(4)
C6 0.0187(4) 0.0217(4) 0.0223(4) -0.0018(3) 0.0033(3) 0.0000(3)
C7 0.0179(4) 0.0271(5) 0.0200(4) -0.0004(3) 0.0041(3) 0.0004(3)

loop_
_atom_type_symbol
_atom_type_description
_atom_type_scat_dispersion_real
_atom_type_scat_dispersion_imag
_atom_type_scat_source
C C -0.0020 0.0020 'International Tables Vol C Tables 4.2.6.8 and 6.1.1.4'
H H 0.0000 0.0000 'International Tables Vol C Tables 4.2.6.8 and 6.1.1.4'
N N -0.0031 0.0040 'International Tables Vol C Tables 4.2.6.8 and 6.1.1.4'
O O -0.0042 0.0074 'International Tables Vol C Tables 4.2.6.8 and 6.1.1.4'

loop_
_geom_angle_atom_site_label_1
_geom_angle_atom_site_label_2
_geom_angle_atom_site_label_3
_geom_angle_site_symmetry_1
_geom_angle_site_symmetry_3
_geom_angle
_geom_angle_publ_flag
C1 O1 H1 . . 104.0(11) ?
H6 N4 H7 . . 118.3(15) ?
H6 N4 H8 . . 108.8(16) ?
H7 N4 H8 . . 104.2(14) ?
H6 N4 H9 . . 106.2(15) ?
H7 N4 H9 . . 108.3(17) ?
H8 N4 H9 . . 111.1(15) ?
O1 C1 C2 . . 117.78(10) ?
O1 C1 C6 . . 122.07(9) ?
C2 C1 C6 . . 120.14(10) ?
C3 C2 C1 . . 119.88(11) ?
C3 C2 H2 . . 125.3(9) ?
C1 C2 H2 . . 114.8(9) ?
C2 C3 C4 . . 120.81(10) ?
C2 C3 H3 . . 120.0(12) ?
C4 C3 H3 . . 119.1(12) ?
C5 C4 C3 . . 119.32(11) ?
C5 C4 H4 . . 121.2(11) ?
C3 C4 H4 . . 119.4(11) ?
C4 C5 C6 . . 121.22(11) ?
C4 C5 H5 . . 120.8(9) ?
C6 C5 H5 . . 118.0(9) ?
C5 C6 C1 . . 118.63(9) ?
C5 C6 C7 . . 120.76(9) ?
C1 C6 C7 . . 120.61(9) ?
O2 C7 O3 1_655 . 123.32(9) ?
O2 C7 C6 1_655 . 120.00(9) ?
O3 C7 C6 . . 116.68(9) ?

loop_
_geom_bond_atom_site_label_1
_geom_bond_atom_site_label_2
_geom_bond_site_symmetry_2
_geom_bond_distance
_geom_bond_publ_flag
O1 C1 . 1.3547(13) ?
O1 H1 . 0.931(19) ?
O2 C7 1_455 1.2487(13) ?
O3 C7 . 1.2749(12) ?
N4 H6 . 0.925(18) ?
N4 H7 . 0.902(17) ?
N4 H8 . 0.933(19) ?
N4 H9 . 0.91(2) ?
C1 C2 . 1.3991(15) ?
C1 C6 . 1.4065(14) ?
C2 C3 . 1.3826(18) ?
C2 H2 . 0.985(17) ?
C3 C4 . 1.3915(19) ?
C3 H3 . 1.00(2) ?
C4 C5 . 1.3878(16) ?
C4 H4 . 0.952(18) ?
C5 C6 . 1.3988(14) ?
C5 H5 . 0.981(17) ?
C6 C7 . 1.5007(14) ?
C7 O2 1_655 1.2487(13) ?

loop_
_geom_hbond_atom_site_label_D
_geom_hbond_atom_site_label_H
_geom_hbond_atom_site_label_A
_geom_hbond_site_symmetry_A
_geom_hbond_distance_DH
_geom_hbond_distance_HA
_geom_hbond_distance_DA
_geom_hbond_angle_DHA
O1 H1 O3 . 0.93(2) 1.66(2) 2.5230(10) 153(2)
N4 H6 O3 1_454 0.92(2) 1.87(2) 2.7870(10) 169(2)
N4 H7 O2 3_655 0.90(2) 1.91(2) 2.8080(10) 175.0(10)
N4 H8 O2 . 0.93(2) 1.88(2) 2.7760(10) 159(2)
N4 H9 O1 1_554 0.91(2) 2.42(2) 3.0680(10) 128(2)

loop_
_geom_torsion_atom_site_label_1
_geom_torsion_atom_site_label_2
_geom_torsion_atom_site_label_3
_geom_torsion_atom_site_label_4
_geom_torsion_site_symmetry_1
_geom_torsion_site_symmetry_2
_geom_torsion_site_symmetry_3
_geom_torsion_site_symmetry_4
_geom_torsion
_geom_torsion_publ_flag
O1 C1 C2 C3 . . . . -179.03(10) ?
C6 C1 C2 C3 . . . . 0.11(17) ?
C1 C2 C3 C4 . . . . 0.53(18) ?
C2 C3 C4 C5 . . . . -0.99(18) ?
C3 C4 C5 C6 . . . . 0.81(17) ?
C4 C5 C6 C1 . . . . -0.18(16) ?
C4 C5 C6 C7 . . . . 179.59(10) ?
O1 C1 C6 C5 . . . . 178.82(9) ?
C2 C1 C6 C5 . . . . -0.29(15) ?
O1 C1 C6 C7 . . . . -0.95(15) ?
C2 C1 C6 C7 . . . . 179.95(9) ?
C5 C6 C7 O2 . . . 1_655 -5.84(15) ?
C1 C6 C7 O2 . . . 1_655 173.93(9) ?
C5 C6 C7 O3 . . . . 173.62(9) ?
C1 C6 C7 O3 . . . . -6.62(14) ?
